data_7048814
loop_
_publ_author_name
'Sch\"afer, Pascal M'
'McKeown, Paul'
'Fuchs, Martin'
'Rittinghaus, Ruth D.'
'Hermann, Alina'
'Henkel, Johanna'
'Seidel, Sebastian'
'Roitzheim, Christoph'
'Ksiazkiewicz, Agnieszka N.'
'Hoffmann, Alexander'
'Pich, Andrij'
'Jones, Matthew D.'
'Herres-Pawlis, Sonja'

_publ_section_title
;
 Tuning a robust system: N,O zinc guanidine catalysts for the ROP of
 lactide.
;
_journal_issue 18
_journal_name_full 'Dalton transactions (Cambridge, England : 2003)'
_journal_page_first 6071
_journal_page_last 6082
_journal_paper_doi 10.1039/c8dt04938f
_journal_volume 48
_journal_year 2019
_chemical_formula_moiety 'C15 H24 Cl2 N4 O2 Zn'
_chemical_formula_sum 'C15 H24 Cl2 N4 O2 Zn'
_chemical_formula_weight 428.65
_space_group_IT_number 61
_space_group_name_Hall '-P 2ac 2ab'
_space_group_name_H-M_alt 'P b c a'
_symmetry_cell_setting orthorhombic
_symmetry_space_group_name_Hall '-P 2ac 2ab'
_symmetry_space_group_name_H-M 'P b c a'
_atom_sites_solution_hydrogens geom
_atom_sites_solution_primary direct
_atom_sites_solution_secondary difmap
_audit_creation_method SHELXL-97
_audit_update_record
;
2018-11-22 deposited with the CCDC.
2019-01-29 downloaded from the CCDC.
;
_cell_angle_alpha 90.00
_cell_angle_beta 90.00
_cell_angle_gamma 90.00
_cell_formula_units_Z 8
_cell_length_a 15.010(2)
_cell_length_b 12.9027(19)
_cell_length_c 20.065(3)
_cell_measurement_reflns_used 2973
_cell_measurement_temperature 100(2)
_cell_measurement_theta_max 23.02
_cell_measurement_theta_min 2.71
_cell_volume 3886.0(10)
_computing_cell_refinement 'Bruker SAINT'
_computing_data_collection 'Bruker APEX2'
_computing_data_reduction 'Bruker SAINT'
_computing_molecular_graphics 'Bruker SHELXTL'
_computing_publication_material 'Bruker SHELXTL'
_computing_structure_refinement 'SHELXL-97 (Sheldrick, 1997)'
_computing_structure_solution 'SHELXS-97 (Sheldrick, 1990)'
_diffrn_ambient_temperature 100(2)
_diffrn_measured_fraction_theta_full 0.999
_diffrn_measured_fraction_theta_max 0.999
_diffrn_measurement_device_type 'Bruker APEX CCD'
_diffrn_measurement_method '\w scans'
_diffrn_radiation_monochromator 'multilayer optics'
_diffrn_radiation_source microsource
_diffrn_radiation_type MoK\a
_diffrn_radiation_wavelength 0.71073
_diffrn_reflns_av_R_equivalents 0.0983
_diffrn_reflns_av_sigmaI/netI 0.0477
_diffrn_reflns_limit_h_max 18
_diffrn_reflns_limit_h_min -18
_diffrn_reflns_limit_k_max 16
_diffrn_reflns_limit_k_min -16
_diffrn_reflns_limit_l_max 25
_diffrn_reflns_limit_l_min -25
_diffrn_reflns_number 44769
_diffrn_reflns_theta_full 26.43
_diffrn_reflns_theta_max 26.43
_diffrn_reflns_theta_min 2.03
_exptl_absorpt_coefficient_mu 1.554
_exptl_absorpt_correction_T_max 0.7164
_exptl_absorpt_correction_T_min 0.5226
_exptl_absorpt_correction_type multi-scan
_exptl_absorpt_process_details 'SADABS-2008/1 - Bruker AXS'
_exptl_crystal_colour 'pale yellow'
_exptl_crystal_density_diffrn 1.465
_exptl_crystal_density_meas ?
_exptl_crystal_density_method 'not measured'
_exptl_crystal_description block
_exptl_crystal_F_000 1776
_exptl_crystal_size_max 0.48
_exptl_crystal_size_mid 0.25
_exptl_crystal_size_min 0.23
_refine_diff_density_max 0.500
_refine_diff_density_min -0.453
_refine_diff_density_rms 0.078
_refine_ls_extinction_method none
_refine_ls_goodness_of_fit_ref 1.038
_refine_ls_hydrogen_treatment constr
_refine_ls_matrix_type full
_refine_ls_number_parameters 224
_refine_ls_number_reflns 3991
_refine_ls_number_restraints 0
_refine_ls_restrained_S_all 1.038
_refine_ls_R_factor_all 0.0490
_refine_ls_R_factor_gt 0.0359
_refine_ls_shift/su_max 0.001
_refine_ls_shift/su_mean 0.000
_refine_ls_structure_factor_coef Fsqd
_refine_ls_weighting_details 'calc w=1/[\s^2^(Fo^2^)+(0.0243P)^2^+5.2552P] where P=(Fo^2^+2Fc^2^)/3'
_refine_ls_weighting_scheme calc
_refine_ls_wR_factor_gt 0.0817
_refine_ls_wR_factor_ref 0.0877
_reflns_number_gt 3234
_reflns_number_total 3991
_reflns_threshold_expression >2sigma(I)
_cod_data_source_file c8dt04938f2.cif
_cod_data_source_block C1
_cod_depositor_comments
;
The following automatic conversions were performed:

'_exptl_crystal_density_meas' value 'not measured' was changed to '?'
- the value is perceived as not measured.

Automatic conversion script
Id: cif_fix_values 4973 2017-02-22 13:04:09Z antanas 

 Adding full bibliography for 7048814--7048817.cif.
;
_cod_original_sg_symbol_H-M Pbca
_cod_database_code 7048814

loop_
_symmetry_equiv_pos_as_xyz
'x, y, z'
'-x+1/2, -y, z+1/2'
'-x, y+1/2, -z+1/2'
'x+1/2, -y+1/2, -z'
'-x, -y, -z'
'x-1/2, y, -z-1/2'
'x, -y-1/2, z-1/2'
'-x-1/2, y-1/2, z'

loop_
_atom_site_label
_atom_site_type_symbol
_atom_site_fract_x
_atom_site_fract_y
_atom_site_fract_z
_atom_site_U_iso_or_equiv
_atom_site_adp_type
_atom_site_occupancy
_atom_site_symmetry_multiplicity
_atom_site_calc_flag
_atom_site_refinement_flags
Zn1 Zn 0.030981(19) 0.16452(2) 0.315763(15) 0.01576(10) Uani 1 1 d .
O1 O -0.04503(12) 0.07445(14) 0.37994(9) 0.0193(4) Uani 1 1 d .
C1 C -0.09409(16) 0.32773(19) 0.28420(12) 0.0140(5) Uani 1 1 d .
N1 N -0.05074(13) 0.28212(17) 0.33466(10) 0.0137(4) Uani 1 1 d .
Cl1 Cl 0.02094(5) 0.10941(5) 0.21098(3) 0.02523(17) Uani 1 1 d .
Cl2 Cl 0.16647(4) 0.16844(6) 0.35947(4) 0.02619(17) Uani 1 1 d .
O2 O -0.12034(13) 0.04541(14) 0.47392(9) 0.0223(4) Uani 1 1 d .
C2 C -0.23951(17) 0.2616(2) 0.31725(14) 0.0216(6) Uani 1 1 d .
H2A H -0.2898 0.2435 0.2884 0.032 Uiso 1 1 calc R
H2B H -0.2619 0.2908 0.3591 0.032 Uiso 1 1 calc R
H2C H -0.2044 0.1993 0.3267 0.032 Uiso 1 1 calc R
N3 N -0.04865(14) 0.35867(16) 0.23026(11) 0.0147(5) Uani 1 1 d .
C3 C -0.22810(18) 0.4285(2) 0.25588(15) 0.0245(6) Uani 1 1 d .
H3A H -0.1833 0.4786 0.2410 0.037 Uiso 1 1 calc R
H3B H -0.2659 0.4604 0.2900 0.037 Uiso 1 1 calc R
H3C H -0.2649 0.4074 0.2179 0.037 Uiso 1 1 calc R
N4 N -0.13689(17) 0.52877(18) 0.50464(12) 0.0266(6) Uani 1 1 d .
C5 C -0.08626(19) 0.3527(2) 0.16320(13) 0.0228(6) Uani 1 1 d .
H5A H -0.0925 0.4227 0.1449 0.034 Uiso 1 1 calc R
H5B H -0.1449 0.3194 0.1652 0.034 Uiso 1 1 calc R
H5C H -0.0466 0.3119 0.1346 0.034 Uiso 1 1 calc R
C6 C -0.08169(16) 0.3010(2) 0.40014(12) 0.0138(5) Uani 1 1 d .
C7 C -0.09746(16) 0.2187(2) 0.44593(13) 0.0154(5) Uani 1 1 d .
C8 C -0.13117(17) 0.2451(2) 0.50946(13) 0.0186(6) Uani 1 1 d .
H8 H -0.1450 0.1909 0.5398 0.022 Uiso 1 1 calc R
C9 C -0.14477(18) 0.3456(2) 0.52904(13) 0.0200(6) Uani 1 1 d .
H9 H -0.1667 0.3599 0.5725 0.024 Uiso 1 1 calc R
C10 C -0.12617(17) 0.4285(2) 0.48454(13) 0.0179(6) Uani 1 1 d .
C11 C -0.09595(16) 0.4030(2) 0.41980(13) 0.0165(5) Uani 1 1 d .
H11 H -0.0851 0.4571 0.3888 0.020 Uiso 1 1 calc R
C12 C -0.08455(17) 0.1105(2) 0.42917(13) 0.0171(5) Uani 1 1 d .
C14 C -0.1194(2) 0.6141(2) 0.45946(16) 0.0331(7) Uani 1 1 d .
H14A H -0.0560 0.6146 0.4476 0.050 Uiso 1 1 calc R
H14B H -0.1349 0.6796 0.4812 0.050 Uiso 1 1 calc R
H14C H -0.1553 0.6057 0.4190 0.050 Uiso 1 1 calc R
C13 C -0.1088(2) -0.0639(2) 0.46206(15) 0.0272(7) Uani 1 1 d .
H13A H -0.1390 -0.0832 0.4205 0.041 Uiso 1 1 calc R
H13B H -0.1346 -0.1032 0.4992 0.041 Uiso 1 1 calc R
H13C H -0.0452 -0.0797 0.4584 0.041 Uiso 1 1 calc R
C15 C -0.1644(2) 0.5518(2) 0.57254(15) 0.0307(7) Uani 1 1 d .
H15A H -0.1656 0.6271 0.5791 0.046 Uiso 1 1 calc R
H15B H -0.1221 0.5206 0.6039 0.046 Uiso 1 1 calc R
H15C H -0.2240 0.5233 0.5804 0.046 Uiso 1 1 calc R
C4 C 0.04665(16) 0.3781(2) 0.23313(14) 0.0188(6) Uani 1 1 d .
H4A H 0.0787 0.3187 0.2145 0.028 Uiso 1 1 calc R
H4B H 0.0647 0.3884 0.2796 0.028 Uiso 1 1 calc R
H4C H 0.0608 0.4404 0.2072 0.028 Uiso 1 1 calc R
N2 N -0.18368(14) 0.33773(17) 0.28385(11) 0.0160(5) Uani 1 1 d .

loop_
_atom_site_aniso_label
_atom_site_aniso_U_11
_atom_site_aniso_U_22
_atom_site_aniso_U_33
_atom_site_aniso_U_23
_atom_site_aniso_U_13
_atom_site_aniso_U_12
Zn1 0.01796(16) 0.01676(17) 0.01257(17) 0.00010(12) 0.00220(11) 0.00396(12)
O1 0.0271(10) 0.0166(9) 0.0140(9) -0.0002(8) 0.0045(8) 0.0003(8)
C1 0.0159(12) 0.0138(12) 0.0123(13) -0.0029(10) -0.0014(10) 0.0003(10)
N1 0.0138(10) 0.0158(11) 0.0114(10) 0.0004(9) 0.0013(8) 0.0022(8)
Cl1 0.0400(4) 0.0216(3) 0.0141(3) -0.0029(3) 0.0036(3) 0.0019(3)
Cl2 0.0204(3) 0.0291(4) 0.0291(4) -0.0006(3) -0.0046(3) 0.0058(3)
O2 0.0309(11) 0.0176(10) 0.0185(10) 0.0027(8) 0.0062(8) -0.0019(8)
C2 0.0153(12) 0.0256(15) 0.0238(14) 0.0036(12) 0.0012(11) -0.0028(11)
N3 0.0140(10) 0.0177(11) 0.0124(11) 0.0003(9) -0.0001(8) -0.0002(8)
C3 0.0174(13) 0.0255(15) 0.0304(16) 0.0100(13) -0.0002(12) 0.0031(11)
N4 0.0399(14) 0.0197(13) 0.0202(13) -0.0030(11) 0.0109(11) 0.0013(11)
C5 0.0260(14) 0.0296(16) 0.0128(13) 0.0041(12) 0.0001(11) -0.0021(12)
C6 0.0116(11) 0.0195(13) 0.0102(12) -0.0001(10) 0.0000(9) -0.0010(10)
C7 0.0174(12) 0.0173(13) 0.0114(12) -0.0002(11) -0.0010(10) 0.0008(10)
C8 0.0238(13) 0.0221(14) 0.0100(13) 0.0026(11) 0.0033(10) -0.0011(11)
C9 0.0261(14) 0.0246(15) 0.0092(12) -0.0011(11) 0.0055(11) -0.0005(11)
C10 0.0180(13) 0.0189(14) 0.0169(14) -0.0007(11) 0.0007(10) 0.0015(10)
C11 0.0187(13) 0.0169(13) 0.0138(13) 0.0029(11) 0.0017(10) 0.0009(10)
C12 0.0182(12) 0.0207(14) 0.0123(13) 0.0027(11) -0.0028(10) -0.0025(11)
C14 0.052(2) 0.0190(15) 0.0286(17) -0.0007(14) 0.0104(15) 0.0043(14)
C13 0.0439(18) 0.0146(14) 0.0229(15) 0.0022(12) 0.0055(13) -0.0041(13)
C15 0.0440(18) 0.0269(16) 0.0212(16) -0.0080(13) 0.0111(14) 0.0019(14)
C4 0.0156(12) 0.0203(14) 0.0205(14) 0.0030(12) 0.0025(11) -0.0013(10)
N2 0.0140(10) 0.0177(11) 0.0163(11) 0.0041(9) -0.0008(8) 0.0001(9)

loop_
_atom_type_symbol
_atom_type_description
_atom_type_scat_dispersion_real
_atom_type_scat_dispersion_imag
_atom_type_scat_source
C C 0.0033 0.0016 'International Tables Vol C Tables 4.2.6.8 and 6.1.1.4'
H H 0.0000 0.0000 'International Tables Vol C Tables 4.2.6.8 and 6.1.1.4'
N N 0.0061 0.0033 'International Tables Vol C Tables 4.2.6.8 and 6.1.1.4'
O O 0.0106 0.0060 'International Tables Vol C Tables 4.2.6.8 and 6.1.1.4'
Cl Cl 0.1484 0.1585 'International Tables Vol C Tables 4.2.6.8 and 6.1.1.4'
Zn Zn 0.2839 1.4301 'International Tables Vol C Tables 4.2.6.8 and 6.1.1.4'

loop_
_geom_angle_atom_site_label_1
_geom_angle_atom_site_label_2
_geom_angle_atom_site_label_3
_geom_angle
N1 Zn1 O1 88.27(8)
N1 Zn1 Cl2 118.26(6)
O1 Zn1 Cl2 105.77(6)
N1 Zn1 Cl1 112.49(6)
O1 Zn1 Cl1 111.72(6)
Cl2 Zn1 Cl1 116.34(3)
C12 O1 Zn1 123.09(17)
N1 C1 N3 119.6(2)
N1 C1 N2 122.0(2)
N3 C1 N2 118.3(2)
C1 N1 C6 117.8(2)
C1 N1 Zn1 119.39(17)
C6 N1 Zn1 120.74(16)
C12 O2 C13 117.0(2)
N2 C2 H2A 109.5
N2 C2 H2B 109.5
H2A C2 H2B 109.5
N2 C2 H2C 109.5
H2A C2 H2C 109.5
H2B C2 H2C 109.5
C1 N3 C4 121.4(2)
C1 N3 C5 122.1(2)
C4 N3 C5 115.2(2)
N2 C3 H3A 109.5
N2 C3 H3B 109.5
H3A C3 H3B 109.5
N2 C3 H3C 109.5
H3A C3 H3C 109.5
H3B C3 H3C 109.5
C10 N4 C14 120.9(2)
C10 N4 C15 120.3(2)
C14 N4 C15 118.8(2)
N3 C5 H5A 109.5
N3 C5 H5B 109.5
H5A C5 H5B 109.5
N3 C5 H5C 109.5
H5A C5 H5C 109.5
H5B C5 H5C 109.5
C11 C6 N1 118.5(2)
C11 C6 C7 119.8(2)
N1 C6 C7 121.7(2)
C8 C7 C6 117.5(2)
C8 C7 C12 119.3(2)
C6 C7 C12 123.1(2)
C9 C8 C7 122.7(2)
C9 C8 H8 118.7
C7 C8 H8 118.7
C8 C9 C10 120.2(2)
C8 C9 H9 119.9
C10 C9 H9 119.9
N4 C10 C11 122.0(2)
N4 C10 C9 120.3(2)
C11 C10 C9 117.6(2)
C6 C11 C10 122.1(2)
C6 C11 H11 119.0
C10 C11 H11 119.0
O1 C12 O2 119.3(2)
O1 C12 C7 127.5(2)
O2 C12 C7 113.2(2)
N4 C14 H14A 109.5
N4 C14 H14B 109.5
H14A C14 H14B 109.5
N4 C14 H14C 109.5
H14A C14 H14C 109.5
H14B C14 H14C 109.5
O2 C13 H13A 109.5
O2 C13 H13B 109.5
H13A C13 H13B 109.5
O2 C13 H13C 109.5
H13A C13 H13C 109.5
H13B C13 H13C 109.5
N4 C15 H15A 109.5
N4 C15 H15B 109.5
H15A C15 H15B 109.5
N4 C15 H15C 109.5
H15A C15 H15C 109.5
H15B C15 H15C 109.5
N3 C4 H4A 109.5
N3 C4 H4B 109.5
H4A C4 H4B 109.5
N3 C4 H4C 109.5
H4A C4 H4C 109.5
H4B C4 H4C 109.5
C1 N2 C2 120.5(2)
C1 N2 C3 122.2(2)
C2 N2 C3 117.1(2)

loop_
_geom_bond_atom_site_label_1
_geom_bond_atom_site_label_2
_geom_bond_distance
Zn1 N1 1.988(2)
Zn1 O1 2.0761(18)
Zn1 Cl2 2.2153(8)
Zn1 Cl1 2.2246(8)
O1 C12 1.243(3)
C1 N1 1.340(3)
C1 N3 1.340(3)
C1 N2 1.351(3)
N1 C6 1.414(3)
O2 C12 1.342(3)
O2 C13 1.441(3)
C2 N2 1.454(3)
C2 H2A 0.9800
C2 H2B 0.9800
C2 H2C 0.9800
N3 C4 1.454(3)
N3 C5 1.461(3)
C3 N2 1.460(3)
C3 H3A 0.9800
C3 H3B 0.9800
C3 H3C 0.9800
N4 C10 1.364(4)
N4 C14 1.450(4)
N4 C15 1.454(4)
C5 H5A 0.9800
C5 H5B 0.9800
C5 H5C 0.9800
C6 C11 1.390(4)
C6 C7 1.424(4)
C7 C8 1.413(4)
C7 C12 1.449(4)
C8 C9 1.371(4)
C8 H8 0.9500
C9 C10 1.421(4)
C9 H9 0.9500
C10 C11 1.415(4)
C11 H11 0.9500
C14 H14A 0.9800
C14 H14B 0.9800
C14 H14C 0.9800
C13 H13A 0.9800
C13 H13B 0.9800
C13 H13C 0.9800
C15 H15A 0.9800
C15 H15B 0.9800
C15 H15C 0.9800
C4 H4A 0.9800
C4 H4B 0.9800
C4 H4C 0.9800

loop_
_geom_torsion_atom_site_label_1
_geom_torsion_atom_site_label_2
_geom_torsion_atom_site_label_3
_geom_torsion_atom_site_label_4
_geom_torsion
N1 Zn1 O1 C12 -31.3(2)
Cl2 Zn1 O1 C12 87.6(2)
Cl1 Zn1 O1 C12 -144.88(18)
N3 C1 N1 C6 145.7(2)
N2 C1 N1 C6 -38.7(3)
N3 C1 N1 Zn1 -50.4(3)
N2 C1 N1 Zn1 125.2(2)
O1 Zn1 N1 C1 -122.08(19)
Cl2 Zn1 N1 C1 130.91(17)
Cl1 Zn1 N1 C1 -9.2(2)
O1 Zn1 N1 C6 41.36(18)
Cl2 Zn1 N1 C6 -65.65(19)
Cl1 Zn1 N1 C6 154.20(16)
N1 C1 N3 C4 -21.8(4)
N2 C1 N3 C4 162.4(2)
N1 C1 N3 C5 144.3(2)
N2 C1 N3 C5 -31.5(4)
C1 N1 C6 C11 -50.1(3)
Zn1 N1 C6 C11 146.22(19)
C1 N1 C6 C7 130.5(3)
Zn1 N1 C6 C7 -33.1(3)
C11 C6 C7 C8 2.7(4)
N1 C6 C7 C8 -177.9(2)
C11 C6 C7 C12 179.7(2)
N1 C6 C7 C12 -0.9(4)
C6 C7 C8 C9 -3.2(4)
C12 C7 C8 C9 179.7(2)
C7 C8 C9 C10 1.0(4)
C14 N4 C10 C11 1.3(4)
C15 N4 C10 C11 -177.3(3)
C14 N4 C10 C9 -179.1(3)
C15 N4 C10 C9 2.2(4)
C8 C9 C10 N4 -177.9(3)
C8 C9 C10 C11 1.7(4)
N1 C6 C11 C10 -179.5(2)
C7 C6 C11 C10 -0.1(4)
N4 C10 C11 C6 177.4(2)
C9 C10 C11 C6 -2.1(4)
Zn1 O1 C12 O2 -169.48(17)
Zn1 O1 C12 C7 10.1(4)
C13 O2 C12 O1 1.1(4)
C13 O2 C12 C7 -178.6(2)
C8 C7 C12 O1 -169.5(3)
C6 C7 C12 O1 13.5(4)
C8 C7 C12 O2 10.1(3)
C6 C7 C12 O2 -166.9(2)
N1 C1 N2 C2 -30.1(4)
N3 C1 N2 C2 145.6(2)
N1 C1 N2 C3 144.3(3)
N3 C1 N2 C3 -40.1(4)
